data_2214528
loop_
_publ_author_name
'Siero\'n, Les\/law'

_publ_section_title
;
 Benzimidazolium perchlorate
;
_journal_coeditor_code BQ2032
_journal_issue 8
_journal_name_full 'Acta Crystallographica Section E'
_journal_page_first o3585
_journal_page_last o3585
_journal_paper_doi 10.1107/S1600536807035428
_journal_volume 63
_journal_year 2007
_chemical_formula_iupac 'C7 H7 N2 + , Cl O4 -'
_chemical_formula_moiety 'C7 H7 N2 + , Cl O4 -'
_chemical_formula_sum 'C7 H7 Cl N2 O4'
_chemical_formula_weight 218.60
_chemical_name_systematic 'Benzimidazolium perchlorate'
_space_group_IT_number 29
_symmetry_cell_setting orthorhombic
_symmetry_space_group_name_Hall 'P 2c -2ac'
_symmetry_space_group_name_H-M 'P c a 21'
_atom_sites_solution_hydrogens difmap
_atom_sites_solution_primary direct
_cell_angle_alpha 90
_cell_angle_beta 90
_cell_angle_gamma 90
_cell_formula_units_Z 8
_cell_length_a 9.9885(2)
_cell_length_b 9.05090(10)
_cell_length_c 19.0182(3)
_cell_measurement_reflns_used 11107
_cell_measurement_temperature 297
_cell_measurement_theta_max 29.0
_cell_measurement_theta_min 3.0
_cell_volume 1719.34(5)
_computing_cell_refinement 'CrysAlis RED (Oxford Diffraction, 2006)'
_computing_data_collection 'CrysAlis CCD (Oxford Diffraction, 2006)'
_computing_data_reduction 'CrysAlis RED'
_computing_molecular_graphics 'SHELXTL and Mercury (Macrae <i>et al.</i>,  2006)'
_computing_publication_material 'PLATON (Spek, 2003)'
_computing_structure_refinement SHELXTL
_computing_structure_solution 'SHELXTL (Sheldrick, 2001)'
_diffrn_ambient_temperature 297
_diffrn_detector_area_resol_mean 8.2356
_diffrn_measured_fraction_theta_full 0.999
_diffrn_measured_fraction_theta_max 0.999
_diffrn_measurement_device '4-circle goniometer'
_diffrn_measurement_device_type 'Kuma KM4 CCD area-detector'
_diffrn_measurement_method \w
_diffrn_radiation_monochromator graphite
_diffrn_radiation_type MoK\a
_diffrn_radiation_wavelength 0.71073
_diffrn_reflns_av_R_equivalents 0.0179
_diffrn_reflns_av_sigmaI/netI 0.0117
_diffrn_reflns_limit_h_max 11
_diffrn_reflns_limit_h_min -11
_diffrn_reflns_limit_k_max 10
_diffrn_reflns_limit_k_min -10
_diffrn_reflns_limit_l_max 22
_diffrn_reflns_limit_l_min -22
_diffrn_reflns_number 16719
_diffrn_reflns_reduction_process
;
;
_diffrn_reflns_theta_full 25.00
_diffrn_reflns_theta_max 25.00
_diffrn_reflns_theta_min 3.04
_diffrn_standards_decay_% 0
_diffrn_standards_interval_count 0
_diffrn_standards_number 0
_exptl_absorpt_coefficient_mu 0.434
_exptl_absorpt_correction_T_max 0.974
_exptl_absorpt_correction_T_min 0.781
_exptl_absorpt_correction_type multi-scan
_exptl_absorpt_process_details '(CrysAlis RED; Oxford Diffraction, 2006)'
_exptl_crystal_colour colourless
_exptl_crystal_density_diffrn 1.689
_exptl_crystal_density_method 'not measured'
_exptl_crystal_description plate
_exptl_crystal_F_000 896
_exptl_crystal_size_max 0.600
_exptl_crystal_size_mid 0.300
_exptl_crystal_size_min 0.060
_refine_diff_density_max 0.867
_refine_diff_density_min -0.403
_refine_ls_abs_structure_details 'Flack (1983), with 1462 Friedel pairs'
_refine_ls_abs_structure_Flack 0.04(6)
_refine_ls_extinction_method none
_refine_ls_goodness_of_fit_ref 1.064
_refine_ls_hydrogen_treatment constr
_refine_ls_matrix_type full
_refine_ls_number_parameters 253
_refine_ls_number_reflns 2923
_refine_ls_number_restraints 1
_refine_ls_restrained_S_all 1.063
_refine_ls_R_factor_all 0.0438
_refine_ls_R_factor_gt 0.0405
_refine_ls_shift/su_max 0.001
_refine_ls_shift/su_mean 0.000
_refine_ls_structure_factor_coef Fsqd
_refine_ls_weighting_details 'calc w = 1/[\s^2^(Fo^2^)+(0.0829P)^2^+0.431P] where P=(Fo^2^+2Fc^2^)/3'
_refine_ls_weighting_scheme calc
_refine_ls_wR_factor_gt 0.1083
_refine_ls_wR_factor_ref 0.1121
_reflns_number_gt 2676
_reflns_number_total 2923
_reflns_threshold_expression I>2\s(I)
_cod_data_source_file bq2032.cif
_cod_data_source_block I
_cod_database_code 2214528
_cod_database_fobs_code 2214528

loop_
_symmetry_equiv_pos_site_id
_symmetry_equiv_pos_as_xyz
1 x,y,z
2 -x,-y,1/2+z
3 1/2-x,y,1/2+z
4 1/2+x,-y,z

loop_
_atom_site_aniso_label
_atom_site_aniso_U_11
_atom_site_aniso_U_22
_atom_site_aniso_U_33
_atom_site_aniso_U_12
_atom_site_aniso_U_13
_atom_site_aniso_U_23
N1 0.0363(16) 0.0406(15) 0.0346(18) -0.0029(13) 0.0032(15) 0.0083(13)
N3 0.0473(17) 0.0253(14) 0.0495(16) 0.0056(12) -0.0026(14) -0.0043(12)
C2 0.0382(16) 0.047(2) 0.0436(17) 0.0074(17) -0.0005(15) -0.0034(16)
C4 0.045(2) 0.054(3) 0.0339(18) -0.0130(18) 0.0038(16) 0.0057(18)
C5 0.038(2) 0.065(2) 0.037(2) -0.0036(18) 0.0033(18) -0.0060(17)
C6 0.0455(19) 0.039(2) 0.045(2) 0.0018(16) -0.0006(16) -0.0139(17)
C7 0.0388(19) 0.0317(17) 0.052(2) -0.0025(14) -0.0051(16) -0.0034(16)
C8 0.0323(18) 0.037(2) 0.0324(17) -0.0023(15) -0.0012(14) 0.0060(14)
C9 0.0382(18) 0.0243(16) 0.0421(18) -0.0040(14) -0.0070(15) -0.0011(15)
N11 0.0297(15) 0.0434(15) 0.0388(18) 0.0000(13) 0.0066(15) -0.0014(14)
N13 0.0439(16) 0.0274(14) 0.0490(15) 0.0046(12) -0.0033(13) -0.0019(12)
C12 0.0366(16) 0.050(2) 0.0391(16) 0.0068(16) 0.0030(15) -0.0066(15)
C14 0.0400(19) 0.034(2) 0.0402(19) -0.0049(15) -0.0035(15) 0.0091(16)
C15 0.038(2) 0.068(3) 0.031(2) 0.0022(18) 0.0044(18) -0.0073(19)
C16 0.043(2) 0.050(2) 0.049(2) 0.0070(18) -0.0005(17) -0.0135(18)
C17 0.046(2) 0.0269(16) 0.0463(18) -0.0016(14) -0.0029(16) -0.0004(14)
C18 0.0352(18) 0.0297(19) 0.0356(18) -0.0004(14) -0.0069(15) -0.0008(14)
C19 0.0330(18) 0.0338(18) 0.0295(15) 0.0078(14) -0.0050(13) -0.0033(14)
Cl1 0.0330(4) 0.0262(4) 0.0425(5) -0.0005(3) 0.0064(4) -0.0017(4)
O1 0.0638(18) 0.0384(16) 0.0648(18) 0.0065(13) 0.0235(15) -0.0125(13)
O2 0.094(2) 0.0277(15) 0.0718(19) -0.0002(12) 0.0220(16) 0.0107(13)
O3 0.0322(16) 0.0402(17) 0.102(4) -0.0037(11) 0.0316(18) -0.0026(14)
O4 0.068(2) 0.077(2) 0.070(2) 0.0044(19) -0.0172(18) -0.0132(19)
Cl2 0.0340(4) 0.0273(4) 0.0436(5) 0.0016(3) 0.0077(4) 0.0039(4)
O11 0.0701(18) 0.0360(15) 0.0600(16) -0.0022(13) 0.0253(15) 0.0144(13)
O12 0.099(2) 0.0226(14) 0.080(2) -0.0070(13) 0.0311(17) -0.0102(13)
O13 0.0418(17) 0.0396(17) 0.081(3) 0.0061(11) 0.0095(18) 0.0030(13)
O14 0.068(2) 0.089(2) 0.066(2) -0.0168(19) -0.0248(18) 0.022(2)

loop_
_atom_site_type_symbol
_atom_site_label
_atom_site_fract_x
_atom_site_fract_y
_atom_site_fract_z
_atom_site_U_iso_or_equiv
_atom_site_thermal_displace_type
_atom_site_calc_flag
_atom_site_refinement_flags
_atom_site_occupancy
N N1 0.1711(3) 1.0228(3) 0.83955(19) 0.0372(9) Uani . . 1.000
N N3 0.1090(3) 0.8084(3) 0.87538(15) 0.0407(9) Uani . . 1.000
C C2 0.1928(3) 0.8817(4) 0.83387(18) 0.0429(10) Uani . . 1.000
C C4 -0.0706(4) 0.8899(5) 0.96160(19) 0.0443(13) Uani . . 1.000
C C5 -0.1273(4) 1.0173(5) 0.9862(3) 0.0467(12) Uani . . 1.000
C C6 -0.0876(4) 1.1586(4) 0.9630(2) 0.0432(11) Uani . . 1.000
C C7 0.0100(3) 1.1771(4) 0.9134(2) 0.0408(11) Uani . . 1.000
C C8 0.0692(4) 1.0482(4) 0.88770(18) 0.0339(11) Uani . . 1.000
C C9 0.0286(3) 0.9077(3) 0.91156(19) 0.0349(10) Uani . . 1.000
N N11 0.0702(3) 0.4754(4) 0.69468(19) 0.0373(9) Uani . . 1.000
N N13 0.1382(3) 0.6899(3) 0.66146(16) 0.0401(9) Uani . . 1.000
C C12 0.0526(3) 0.6176(4) 0.70226(18) 0.0419(10) Uani . . 1.000
C C14 0.3180(4) 0.6058(4) 0.57613(19) 0.0381(11) Uani . . 1.000
C C15 0.3723(4) 0.4758(5) 0.5490(2) 0.0457(14) Uani . . 1.000
C C16 0.3277(4) 0.3378(5) 0.5725(2) 0.0473(12) Uani . . 1.000
C C17 0.2294(4) 0.3210(4) 0.62179(18) 0.0397(10) Uani . . 1.000
C C18 0.1730(4) 0.4499(4) 0.64646(18) 0.0335(11) Uani . . 1.000
C C19 0.2161(3) 0.5872(4) 0.62590(17) 0.0321(10) Uani . . 1.000
Cl Cl1 0.44447(8) 0.96264(9) 0.68820(4) 0.0339(3) Uani . . 1.000
O O1 0.3939(3) 1.0716(3) 0.73581(17) 0.0557(10) Uani . . 1.000
O O2 0.4461(3) 0.8223(3) 0.72205(16) 0.0645(10) Uani . . 1.000
O O3 0.5778(3) 1.0008(3) 0.6670(2) 0.0581(15) Uani . . 1.000
O O4 0.3618(3) 0.9553(4) 0.6270(2) 0.0717(12) Uani . . 1.000
Cl Cl2 0.29983(8) 0.46265(9) 0.84884(4) 0.0350(3) Uani . . 1.000
O O11 0.3484(3) 0.5709(3) 0.79958(17) 0.0554(9) Uani . . 1.000
O O12 0.2998(4) 0.3209(3) 0.81592(16) 0.0672(11) Uani . . 1.000
O O13 0.1659(3) 0.4988(3) 0.8680(2) 0.0541(13) Uani . . 1.000
O O14 0.3814(3) 0.4610(4) 0.9092(2) 0.0743(12) Uani . . 1.000
H H1 0.21380 1.09040 0.81700 0.0450 Uiso . R 1.000
H H2 0.25720 0.83860 0.80510 0.0520 Uiso calc R 1.000
H H3 0.10520 0.71380 0.87920 0.0490 Uiso . R 1.000
H H4 -0.09700 0.79720 0.97750 0.0530 Uiso calc R 1.000
H H5 -0.19490 1.01040 1.01960 0.0560 Uiso calc R 1.000
H H6 -0.12900 1.24150 0.98200 0.0520 Uiso calc R 1.000
H H7 0.03560 1.27020 0.89760 0.0490 Uiso calc R 1.000
H H11 0.02560 0.40790 0.71620 0.0450 Uiso . R 1.000
H H12 -0.01030 0.66140 0.73170 0.0500 Uiso calc R 1.000
H H13 0.14440 0.78440 0.65780 0.0480 Uiso . R 1.000
H H14 0.34750 0.69870 0.56210 0.0460 Uiso calc R 1.000
H H15 0.43890 0.48090 0.51490 0.0550 Uiso calc R 1.000
H H16 0.36680 0.25340 0.55360 0.0570 Uiso calc R 1.000
H H17 0.20230 0.22860 0.63770 0.0480 Uiso calc R 1.000

loop_
_atom_type_symbol
_atom_type_description
_atom_type_scat_dispersion_real
_atom_type_scat_dispersion_imag
_atom_type_scat_source
O O 0.0106 0.0060 'International Tables Vol C Tables 4.2.6.8 and 6.1.1.4'
N N 0.0061 0.0033 'International Tables Vol C Tables 4.2.6.8 and 6.1.1.4'
Cl Cl 0.1484 0.1585 'International Tables Vol C Tables 4.2.6.8 and 6.1.1.4'
H H 0.0000 0.0000 'International Tables Vol C Tables 4.2.6.8 and 6.1.1.4'
C C 0.0033 0.0016 'International Tables Vol C Tables 4.2.6.8 and 6.1.1.4'

loop_
_geom_angle_atom_site_label_1
_geom_angle_atom_site_label_2
_geom_angle_atom_site_label_3
_geom_angle
_geom_angle_publ_flag
O1 Cl1 O2 109.43(18) no
O1 Cl1 O3 109.87(18) no
O1 Cl1 O4 110.09(19) no
O2 Cl1 O3 109.35(18) no
O2 Cl1 O4 109.5(2) no
O3 Cl1 O4 108.6(2) no
O11 Cl2 O12 109.04(18) no
O11 Cl2 O13 109.06(18) no
O11 Cl2 O14 110.05(19) no
O12 Cl2 O13 108.6(2) no
O12 Cl2 O14 110.4(2) no
O13 Cl2 O14 109.7(2) no
C2 N1 C8 109.9(3) no
C2 N3 C9 109.6(3) no
C2 N3 H3 125 no
C2 N1 H1 125 no
C8 N1 H1 125 no
C9 N3 H3 125 no
C12 N11 C18 109.5(3) no
C12 N13 C19 108.4(3) no
C12 N11 H11 125 no
C18 N11 H11 125 no
C12 N13 H13 126 no
C19 N13 H13 126 no
N1 C2 N3 109.7(3) no
C5 C4 C9 115.7(4) no
C4 C5 C6 122.8(4) no
C5 C6 C7 121.9(4) no
C6 C7 C8 116.2(3) no
N1 C8 C7 132.8(3) no
C7 C8 C9 121.3(3) no
N1 C8 C9 105.9(3) no
C4 C9 C8 122.2(3) no
N3 C9 C4 132.9(3) no
N3 C9 C8 105.0(3) no
N1 C2 H2 125 no
N3 C2 H2 125 no
C5 C4 H4 122 no
C9 C4 H4 122 no
C6 C5 H5 119 no
C4 C5 H5 119 no
C5 C6 H6 119 no
C7 C6 H6 119 no
C8 C7 H7 122 no
C6 C7 H7 122 no
N11 C12 N13 109.5(3) no
C15 C14 C19 115.6(3) no
C14 C15 C16 120.7(4) no
C15 C16 C17 123.2(4) no
C16 C17 C18 115.7(4) no
N11 C18 C17 131.6(3) no
C17 C18 C19 122.8(3) no
N11 C18 C19 105.6(3) no
N13 C19 C18 107.0(3) no
N13 C19 C14 131.0(3) no
C14 C19 C18 122.0(3) no
N11 C12 H12 125 no
N13 C12 H12 125 no
C15 C14 H14 122 no
C19 C14 H14 122 no
C14 C15 H15 120 no
C16 C15 H15 120 no
C15 C16 H16 118 no
C17 C16 H16 118 no
C18 C17 H17 122 no
C16 C17 H17 122 no

loop_
_geom_bond_atom_site_label_1
_geom_bond_atom_site_label_2
_geom_bond_distance
_geom_bond_publ_flag
Cl1 O1 1.431(3) no
Cl1 O2 1.424(3) no
Cl1 O3 1.434(3) no
Cl1 O4 1.429(4) no
Cl2 O11 1.440(3) no
Cl2 O12 1.428(3) no
Cl2 O13 1.425(3) no
Cl2 O14 1.408(4) no
N1 C2 1.300(5) no
N1 C8 1.388(5) no
N3 C2 1.328(4) no
N3 C9 1.388(4) no
N1 H1 0.86 no
N3 H3 0.86 no
N11 C12 1.307(5) no
N11 C18 1.396(5) no
N13 C19 1.388(4) no
N13 C12 1.327(4) no
N11 H11 0.86 no
N13 H13 0.86 no
C4 C5 1.367(6) no
C4 C9 1.383(5) no
C5 C6 1.410(6) no
C6 C7 1.367(5) no
C7 C8 1.396(5) no
C8 C9 1.410(5) no
C2 H2 0.93 no
C4 H4 0.93 no
C5 H5 0.93 no
C6 H6 0.93 no
C7 H7 0.93 no
C14 C19 1.400(5) no
C14 C15 1.395(6) no
C15 C16 1.399(6) no
C16 C17 1.366(5) no
C17 C18 1.378(5) no
C18 C19 1.372(5) no
C12 H12 0.93 no
C14 H14 0.93 no
C15 H15 0.93 no
C16 H16 0.93 no
C17 H17 0.93 no

loop_
_geom_hbond_atom_site_label_D
_geom_hbond_atom_site_label_H
_geom_hbond_atom_site_label_A
_geom_hbond_site_symmetry_A
_geom_hbond_distance_DH
_geom_hbond_distance_HA
_geom_hbond_distance_DA
_geom_hbond_angle_DHA
_geom_hbond_publ_flag
N1 H1 O1 . 0.86 2.38 3.007(5) 130 yes
N1 H1 O12 1_565 0.86 2.26 3.022(4) 148 yes
N3 H3 O13 . 0.86 2.05 2.863(4) 157 yes
N11 H11 O11 4_465 0.86 2.38 3.011(5) 130 yes
N11 H11 O2 4_465 0.86 2.23 3.011(4) 151 yes
N13 H13 O3 4_475 0.86 2.06 2.866(4) 155 yes
C2 H2 O2 . 0.93 2.47 3.349(4) 159 yes
C2 H2 O11 . 0.93 2.59 3.279(4) 131 yes
C7 H7 O13 1_565 0.93 2.51 3.413(5) 164 yes
C12 H12 O12 4_465 0.93 2.49 3.370(5) 158 yes
C17 H17 O3 4_465 0.93 2.48 3.393(5) 166 yes

loop_
_cod_related_entry_id
_cod_related_entry_database
_cod_related_entry_code
1 ChemSpider 15204364
